data_4130132
loop_
_publ_author_name
'Gao, Mei-Yan'
'Wang, Fei'
'Gu, Zhi-Gang'
'Zhang, De-Xiang'
'Zhang, Lei'
'Zhang, Jian'

_publ_section_title
;
 Fullerene-like Polyoxotitanium Cage with High Solution Stability.
;
_journal_issue 8
_journal_name_full 'Journal of the American Chemical Society'
_journal_page_first 2556
_journal_page_last 2559
_journal_paper_doi 10.1021/jacs.6b00613
_journal_volume 138
_journal_year 2016
_chemical_formula_moiety 'C0 H0 O228 Ti84'
_chemical_formula_sum 'C0 H0 O228 Ti84'
_chemical_formula_weight 7671.60
_space_group_crystal_system cubic
_space_group_IT_number 202
_space_group_name_Hall '-F 2 2 3'
_space_group_name_H-M_alt 'F m -3'
_audit_creation_method SHELXL-2014/7
_cell_angle_alpha 90
_cell_angle_beta 90
_cell_angle_gamma 90
_cell_formula_units_Z 2
_cell_length_a 29.8960(7)
_cell_length_b 29.8960(7)
_cell_length_c 29.8960(7)
_cell_measurement_reflns_used 1355
_cell_measurement_temperature 293(2)
_cell_measurement_theta_max 61.4970
_cell_measurement_theta_min 5.9070
_cell_volume 26720.2(11)
_computing_cell_refinement
;
CrysAlisPro, Agilent Technologies,
Version 1.171.37.35 (release 13-08-2014 CrysAlis171 .NET)
(compiled Aug 13 2014,18:06:01)
;
_computing_data_collection
;
CrysAlisPro, Agilent Technologies,
Version 1.171.37.35 (release 13-08-2014 CrysAlis171 .NET)
(compiled Aug 13 2014,18:06:01)
;
_computing_data_reduction
;
CrysAlisPro, Agilent Technologies,
Version 1.171.37.35 (release 13-08-2014 CrysAlis171 .NET)
(compiled Aug 13 2014,18:06:01)
;
_computing_structure_refinement 'SHELXL-2014/7 (Sheldrick, 2014)'
_diffrn_ambient_temperature 293(2)
_diffrn_detector_area_resol_mean 10.3503
_diffrn_measured_fraction_theta_full 0.959
_diffrn_measured_fraction_theta_max 0.923
_diffrn_measurement_device_type 'SuperNova, Dual, Cu at zero, Atlas'
_diffrn_measurement_method '\w scans'
_diffrn_radiation_type CuK\a
_diffrn_radiation_wavelength 1.54178
_diffrn_reflns_av_R_equivalents 0.1400
_diffrn_reflns_av_unetI/netI 0.1755
_diffrn_reflns_Laue_measured_fraction_full 0.959
_diffrn_reflns_Laue_measured_fraction_max 0.923
_diffrn_reflns_limit_h_max 21
_diffrn_reflns_limit_h_min -34
_diffrn_reflns_limit_k_max 24
_diffrn_reflns_limit_k_min -25
_diffrn_reflns_limit_l_max 36
_diffrn_reflns_limit_l_min -15
_diffrn_reflns_number 4928
_diffrn_reflns_point_group_measured_fraction_full 0.959
_diffrn_reflns_point_group_measured_fraction_max 0.923
_diffrn_reflns_theta_full 67.679
_diffrn_reflns_theta_max 74.458
_diffrn_reflns_theta_min 4.182
_diffrn_source 'sealed X-ray tube'
_exptl_absorpt_coefficient_mu 10.516
_exptl_absorpt_correction_T_max 1.00000
_exptl_absorpt_correction_T_min 0.14601
_exptl_absorpt_correction_type multi-scan
_exptl_crystal_colour colorless
_exptl_crystal_density_diffrn 0.954
_exptl_crystal_description block
_exptl_crystal_F_000 7344
_exptl_crystal_size_max 0.100
_exptl_crystal_size_mid 0.100
_exptl_crystal_size_min 0.100
_platon_squeeze_details ' ?'
_refine_diff_density_max 1.527
_refine_diff_density_min -1.052
_refine_diff_density_rms 0.174
_refine_ls_extinction_method none
_refine_ls_goodness_of_fit_ref 0.909
_refine_ls_hydrogen_treatment undef
_refine_ls_matrix_type full
_refine_ls_number_parameters 69
_refine_ls_number_reflns 2251
_refine_ls_number_restraints 6
_refine_ls_restrained_S_all 0.912
_refine_ls_R_factor_all 0.1761
_refine_ls_R_factor_gt 0.1244
_refine_ls_shift/su_max 0.001
_refine_ls_shift/su_mean 0.000
_refine_ls_structure_factor_coef Fsqd
_refine_ls_weighting_details 'w=1/[\s^2^(Fo^2^)+(0.1936P)^2^] where P=(Fo^2^+2Fc^2^)/3'
_refine_ls_weighting_scheme calc
_refine_ls_wR_factor_gt 0.3063
_refine_ls_wR_factor_ref 0.3480
_reflns_Friedel_coverage 0.000
_reflns_number_gt 992
_reflns_number_total 2251
_reflns_threshold_expression 'I > 2\s(I)'
_cod_data_source_file ja6b00613_si_002.cif
_cod_data_source_block a
_cod_original_cell_volume 26720.2(19)
_cod_database_code 4130132
_shelx_shelxl_version_number 2014/7
_shelx_space_group_comment
;
The symmetry employed for this shelxl refinement is uniquely defined
by the following loop, which should always be used as a source of
symmetry information in preference to the above space-group names.
They are only intended as comments.
;
_shelx_estimated_absorpt_t_min 0.419
_shelx_estimated_absorpt_t_max 0.419

loop_
_space_group_symop_operation_xyz
'x, y, z'
'-x, -y, z'
'-x, y, -z'
'x, -y, -z'
'z, x, y'
'z, -x, -y'
'-z, -x, y'
'-z, x, -y'
'y, z, x'
'-y, z, -x'
'y, -z, -x'
'-y, -z, x'
'x, y+1/2, z+1/2'
'-x, -y+1/2, z+1/2'
'-x, y+1/2, -z+1/2'
'x, -y+1/2, -z+1/2'
'z, x+1/2, y+1/2'
'z, -x+1/2, -y+1/2'
'-z, -x+1/2, y+1/2'
'-z, x+1/2, -y+1/2'
'y, z+1/2, x+1/2'
'-y, z+1/2, -x+1/2'
'y, -z+1/2, -x+1/2'
'-y, -z+1/2, x+1/2'
'x+1/2, y, z+1/2'
'-x+1/2, -y, z+1/2'
'-x+1/2, y, -z+1/2'
'x+1/2, -y, -z+1/2'
'z+1/2, x, y+1/2'
'z+1/2, -x, -y+1/2'
'-z+1/2, -x, y+1/2'
'-z+1/2, x, -y+1/2'
'y+1/2, z, x+1/2'
'-y+1/2, z, -x+1/2'
'y+1/2, -z, -x+1/2'
'-y+1/2, -z, x+1/2'
'x+1/2, y+1/2, z'
'-x+1/2, -y+1/2, z'
'-x+1/2, y+1/2, -z'
'x+1/2, -y+1/2, -z'
'z+1/2, x+1/2, y'
'z+1/2, -x+1/2, -y'
'-z+1/2, -x+1/2, y'
'-z+1/2, x+1/2, -y'
'y+1/2, z+1/2, x'
'-y+1/2, z+1/2, -x'
'y+1/2, -z+1/2, -x'
'-y+1/2, -z+1/2, x'
'-x, -y, -z'
'x, y, -z'
'x, -y, z'
'-x, y, z'
'-z, -x, -y'
'-z, x, y'
'z, x, -y'
'z, -x, y'
'-y, -z, -x'
'y, -z, x'
'-y, z, x'
'y, z, -x'
'-x, -y+1/2, -z+1/2'
'x, y+1/2, -z+1/2'
'x, -y+1/2, z+1/2'
'-x, y+1/2, z+1/2'
'-z, -x+1/2, -y+1/2'
'-z, x+1/2, y+1/2'
'z, x+1/2, -y+1/2'
'z, -x+1/2, y+1/2'
'-y, -z+1/2, -x+1/2'
'y, -z+1/2, x+1/2'
'-y, z+1/2, x+1/2'
'y, z+1/2, -x+1/2'
'-x+1/2, -y, -z+1/2'
'x+1/2, y, -z+1/2'
'x+1/2, -y, z+1/2'
'-x+1/2, y, z+1/2'
'-z+1/2, -x, -y+1/2'
'-z+1/2, x, y+1/2'
'z+1/2, x, -y+1/2'
'z+1/2, -x, y+1/2'
'-y+1/2, -z, -x+1/2'
'y+1/2, -z, x+1/2'
'-y+1/2, z, x+1/2'
'y+1/2, z, -x+1/2'
'-x+1/2, -y+1/2, -z'
'x+1/2, y+1/2, -z'
'x+1/2, -y+1/2, z'
'-x+1/2, y+1/2, z'
'-z+1/2, -x+1/2, -y'
'-z+1/2, x+1/2, y'
'z+1/2, x+1/2, -y'
'z+1/2, -x+1/2, y'
'-y+1/2, -z+1/2, -x'
'y+1/2, -z+1/2, x'
'-y+1/2, z+1/2, x'
'y+1/2, z+1/2, -x'

loop_
_atom_site_label
_atom_site_type_symbol
_atom_site_fract_x
_atom_site_fract_y
_atom_site_fract_z
_atom_site_U_iso_or_equiv
_atom_site_adp_type
_atom_site_occupancy
_atom_site_site_symmetry_order
_atom_site_calc_flag
_atom_site_refinement_flags_posn
_atom_site_refinement_flags_adp
_atom_site_refinement_flags_occupancy
Ti1 Ti 0.0000 0.09737(8) 0.15619(7) 0.0455(7) Uani 1 2 d S T P
Ti2 Ti 0.0000 0.0000 0.19639(9) 0.0484(9) Uani 1 4 d S T P
Ti3 Ti 0.06085(5) 0.15943(5) 0.09835(6) 0.0484(6) Uani 1 1 d . . .
O1 O 0.0000 0.1272(3) 0.2064(3) 0.063(3) Uani 1 2 d S T P
O2 O 0.0000 0.1531(3) 0.1147(3) 0.063(3) Uani 1 2 d S T P
O3 O 0.0451(2) 0.1781(2) 0.0406(2) 0.0571(17) Uani 1 1 d . . .
O4 O 0.1110(2) 0.1394(2) 0.0655(2) 0.0645(18) Uani 1 1 d . . .
O5 O 0.0801(3) 0.2082(2) 0.1269(3) 0.081(2) Uani 1 1 d . . .
O6 O 0.0000 0.0000 0.2546(4) 0.091(5) Uani 1 4 d S TU P
O7 O 0.0000 0.0593(4) 0.0927(4) 0.120(5) Uani 1 2 d S T P

loop_
_atom_site_aniso_label
_atom_site_aniso_U_11
_atom_site_aniso_U_22
_atom_site_aniso_U_33
_atom_site_aniso_U_23
_atom_site_aniso_U_13
_atom_site_aniso_U_12
Ti1 0.0528(14) 0.0498(13) 0.0341(11) -0.0171(10) 0.000 0.000
Ti2 0.060(2) 0.0574(19) 0.0277(14) 0.000 0.000 0.000
Ti3 0.0587(11) 0.0375(9) 0.0491(10) -0.0176(7) -0.0054(8) -0.0106(7)
O1 0.087(7) 0.056(5) 0.046(5) 0.003(5) 0.000 0.000
O2 0.051(5) 0.074(6) 0.064(6) -0.003(5) 0.000 0.000
O3 0.054(4) 0.063(4) 0.055(4) 0.009(3) 0.000(3) -0.013(3)
O4 0.056(4) 0.063(4) 0.074(4) 0.002(4) 0.014(4) 0.005(4)
O5 0.101(6) 0.058(4) 0.084(5) -0.019(4) -0.012(5) -0.012(4)
O6 0.132(12) 0.126(12) 0.017(5) 0.000 0.000 0.000
O7 0.141(12) 0.128(11) 0.091(9) -0.036(9) 0.000 0.000

loop_
_atom_type_symbol
_atom_type_description
_atom_type_scat_dispersion_real
_atom_type_scat_dispersion_imag
_atom_type_scat_source
C C 0.0181 0.0091 'International Tables Vol C Tables 4.2.6.8 and 6.1.1.4'
H H 0.0000 0.0000 'International Tables Vol C Tables 4.2.6.8 and 6.1.1.4'
O O 0.0492 0.0322 'International Tables Vol C Tables 4.2.6.8 and 6.1.1.4'
Ti Ti 0.2191 1.8069 'International Tables Vol C Tables 4.2.6.8 and 6.1.1.4'

loop_
_geom_angle_atom_site_label_1
_geom_angle_atom_site_label_2
_geom_angle_atom_site_label_3
_geom_angle
_geom_angle_site_symmetry_1
_geom_angle_site_symmetry_3
O1 Ti1 O4 96.2(2) . 54
O1 Ti1 O4 96.2(2) . 5
O4 Ti1 O4 143.5(4) 54 5
O1 Ti1 O2 95.9(4) . .
O4 Ti1 O2 72.31(18) 54 .
O4 Ti1 O2 72.31(18) 5 .
O1 Ti1 O3 96.4(3) . 54
O4 Ti1 O3 70.8(2) 54 54
O4 Ti1 O3 141.0(3) 5 54
O2 Ti1 O3 142.12(19) . 54
O1 Ti1 O3 96.4(3) . 5
O4 Ti1 O3 141.0(3) 54 5
O4 Ti1 O3 70.8(2) 5 5
O2 Ti1 O3 142.12(19) . 5
O3 Ti1 O3 71.2(3) 54 5
O1 Ti1 O7 179.8(5) . .
O4 Ti1 O7 83.8(2) 54 .
O4 Ti1 O7 83.8(2) 5 .
O2 Ti1 O7 84.3(4) . .
O3 Ti1 O7 83.4(3) 54 .
O3 Ti1 O7 83.4(3) 5 .
O1 Ti1 Ti3 99.9(2) . 52
O4 Ti1 Ti3 36.31(18) 54 52
O4 Ti1 Ti3 107.5(2) 5 52
O2 Ti1 Ti3 36.14(5) . 52
O3 Ti1 Ti3 106.30(17) 54 52
O3 Ti1 Ti3 163.60(19) 5 52
O7 Ti1 Ti3 80.2(3) . 52
O1 Ti1 Ti3 99.9(2) . .
O4 Ti1 Ti3 107.5(2) 54 .
O4 Ti1 Ti3 36.31(18) 5 .
O2 Ti1 Ti3 36.14(5) . .
O3 Ti1 Ti3 163.60(19) 54 .
O3 Ti1 Ti3 106.30(17) 5 .
O7 Ti1 Ti3 80.2(3) . .
Ti3 Ti1 Ti3 71.30(8) 52 .
O1 Ti1 Ti3 98.70(10) . 54
O4 Ti1 Ti3 35.56(18) 54 54
O4 Ti1 Ti3 165.0(2) 5 54
O2 Ti1 Ti3 107.31(7) . 54
O3 Ti1 Ti3 35.31(17) 54 54
O3 Ti1 Ti3 105.96(19) 5 54
O7 Ti1 Ti3 81.23(12) . 54
Ti3 Ti1 Ti3 71.20(6) 52 54
Ti3 Ti1 Ti3 140.36(7) . 54
O1 Ti1 Ti3 98.70(10) . 5
O4 Ti1 Ti3 165.0(2) 54 5
O4 Ti1 Ti3 35.56(18) 5 5
O2 Ti1 Ti3 107.31(7) . 5
O3 Ti1 Ti3 105.96(19) 54 5
O3 Ti1 Ti3 35.31(17) 5 5
O7 Ti1 Ti3 81.23(12) . 5
Ti3 Ti1 Ti3 140.36(7) 52 5
Ti3 Ti1 Ti3 71.20(6) . 5
Ti3 Ti1 Ti3 139.11(10) 54 5
O1 Ti1 Ti2 98.3(3) . .
O4 Ti1 Ti2 105.99(18) 54 .
O4 Ti1 Ti2 105.99(18) 5 .
O2 Ti1 Ti2 165.8(3) . .
O3 Ti1 Ti2 35.61(17) 54 .
O3 Ti1 Ti2 35.61(17) 5 .
O7 Ti1 Ti2 81.5(4) . .
Ti3 Ti1 Ti2 139.54(5) 52 .
Ti3 Ti1 Ti2 139.54(5) . .
Ti3 Ti1 Ti2 70.53(5) 54 .
Ti3 Ti1 Ti2 70.53(5) 5 .
O6 Ti2 O3 106.7(2) . 7
O6 Ti2 O3 106.7(2) . 5
O3 Ti2 O3 146.5(4) 7 5
O6 Ti2 O3 106.7(2) . 56
O3 Ti2 O3 79.7(4) 7 56
O3 Ti2 O3 90.8(4) 5 56
O6 Ti2 O3 106.7(2) . 54
O3 Ti2 O3 90.8(4) 7 54
O3 Ti2 O3 79.7(4) 5 54
O3 Ti2 O3 146.5(4) 56 54
O6 Ti2 Ti1 112.43(6) . .
O3 Ti2 Ti1 123.2(2) 7 .
O3 Ti2 Ti1 39.84(19) 5 .
O3 Ti2 Ti1 123.2(2) 56 .
O3 Ti2 Ti1 39.84(19) 54 .
O6 Ti2 Ti1 112.43(6) . 2
O3 Ti2 Ti1 39.84(19) 7 2
O3 Ti2 Ti1 123.2(2) 5 2
O3 Ti2 Ti1 39.84(19) 56 2
O3 Ti2 Ti1 123.2(2) 54 2
Ti1 Ti2 Ti1 135.14(11) . 2
O5 Ti3 O3 106.2(3) . .
O5 Ti3 O4 104.6(3) . .
O3 Ti3 O4 79.4(3) . .
O5 Ti3 O2 105.5(4) . .
O3 Ti3 O2 91.5(3) . .
O4 Ti3 O2 149.9(4) . .
O5 Ti3 O4 106.8(3) . 5
O3 Ti3 O4 147.0(3) . 5
O4 Ti3 O4 92.1(4) . 5
O2 Ti3 O4 80.1(4) . 5
O5 Ti3 Ti1 114.1(3) . .
O3 Ti3 Ti1 122.8(2) . .
O4 Ti3 Ti1 124.2(2) . .
O2 Ti3 Ti1 40.3(3) . .
O4 Ti3 Ti1 39.9(2) 5 .
O5 Ti3 Ti1 111.2(3) . 9
O3 Ti3 Ti1 40.0(2) . 9
O4 Ti3 Ti1 39.4(2) . 9
O2 Ti3 Ti1 125.0(3) . 9
O4 Ti3 Ti1 123.7(2) 5 9
Ti1 Ti3 Ti1 134.71(8) . 9
Ti3 O2 Ti3 147.8(6) 52 .
Ti3 O2 Ti1 103.6(3) 52 .
Ti3 O2 Ti1 103.6(3) . .
Ti3 O3 Ti2 148.7(4) . 9
Ti3 O3 Ti1 104.7(3) . 9
Ti2 O3 Ti1 104.5(3) 9 9
Ti3 O4 Ti3 147.8(4) . 9
Ti3 O4 Ti1 105.0(3) . 9
Ti3 O4 Ti1 103.8(3) 9 9

loop_
_geom_bond_atom_site_label_1
_geom_bond_atom_site_label_2
_geom_bond_distance
_geom_bond_site_symmetry_2
Ti1 O1 1.745(9) .
Ti1 O4 2.063(7) 54
Ti1 O4 2.063(7) 5
Ti1 O2 2.076(10) .
Ti1 O3 2.084(7) 54
Ti1 O3 2.084(7) 5
Ti1 O7 2.213(12) .
Ti1 Ti3 3.121(3) 52
Ti1 Ti3 3.121(3) .
Ti1 Ti3 3.1380(19) 54
Ti1 Ti3 3.1380(19) 5
Ti1 Ti2 3.149(3) .
Ti2 O6 1.740(11) .
Ti2 O3 1.894(6) 7
Ti2 O3 1.894(6) 5
Ti2 O3 1.894(6) 56
Ti2 O3 1.894(6) 54
Ti2 Ti1 3.149(3) 2
Ti3 O5 1.785(7) .
Ti3 O3 1.875(6) .
Ti3 O4 1.890(6) .
Ti3 O2 1.894(3) .
Ti3 O4 1.903(7) 5
Ti3 Ti1 3.1380(19) 9
O2 Ti3 1.894(3) 52
O3 Ti2 1.895(6) 9
O3 Ti1 2.084(7) 9
O4 Ti3 1.903(7) 9
O4 Ti1 2.063(7) 9

loop_
_platon_squeeze_void_nr
_platon_squeeze_void_average_x
_platon_squeeze_void_average_y
_platon_squeeze_void_average_z
_platon_squeeze_void_volume
_platon_squeeze_void_count_electrons
1 0.000 0.000 0.000 25.2 10.9
2 0.395 -0.007 -0.004 18062.9 271.9
3 0.500 0.000 0.500 25.2 10.9
4 0.500 0.500 0.000 25.2 10.9
5 0.000 0.500 0.500 25.2 11.0
